data_2012539
loop_
_publ_author_name
'Chruszcz, Maksymilian'
'Lewinski, Krzysztof'
'sodium 2-hydroxy-5-nitrobenzylsulfonate monohydrate'

_publ_section_title
;
 The sodium salt of 2-hydroxy-5-nitrobenzylsulfonic acid
;
_journal_issue 3
_journal_name_full 'Acta Crystallographica Section C'
_journal_page_first m150
_journal_page_last m151
_journal_paper_doi 10.1107/S0108270102000069
_journal_volume 58
_journal_year 2002
_chemical_formula_iupac 'Na (C7 H6 N O6 S) , H2 O'
_chemical_formula_moiety 'C7 H6 N O6 S - , Na + , H2 O'
_chemical_formula_sum 'C7 H8 N Na O7 S'
_chemical_formula_weight 273.19
_chemical_name_systematic 'sodium 2-hydroxy-5-nitrobenzylsulfonate monohydrate'
_space_group_IT_number 14
_symmetry_cell_setting monoclinic
_symmetry_space_group_name_Hall '-P 2ybc'
_symmetry_space_group_name_H-M 'P 1 21/c 1'
_atom_sites_solution_hydrogens difmap
_atom_sites_solution_primary direct
_atom_sites_solution_secondary difmap
_audit_creation_method SHELXL97
_cell_angle_alpha 90
_cell_angle_beta 105.2640(10)
_cell_angle_gamma 90
_cell_formula_units_Z 4
_cell_length_a 12.49400(10)
_cell_length_b 12.0800(3)
_cell_length_c 7.1600(3)
_cell_measurement_reflns_used 2893
_cell_measurement_temperature 293(2)
_cell_measurement_theta_max 30.03
_cell_measurement_theta_min 1.02
_cell_volume 1042.52(5)
_computing_cell_refinement 'HKL SCALEPACK (Otwinowski & Minor 1997)'
_computing_data_collection 'COLLECT (Nonius, 1997-2000)'
_computing_data_reduction 'HKL DENZO (Otwinowski & Minor 1997) and SCALEPACK'
_computing_molecular_graphics 'ORTEPIII (Burnett & Johnson, 1996) and ORTEP-3 (Farrugia, 1997)'
_computing_structure_refinement 'SHELXL97 (Sheldrick, 1997)'
_computing_structure_solution 'SHELXS97 (Sheldrick, 1990)'
_diffrn_ambient_temperature 293(2)
_diffrn_detector_area_resol_mean 9
_diffrn_measured_fraction_theta_full .953
_diffrn_measured_fraction_theta_max .953
_diffrn_measurement_device_type 'Nonius KappaCCD area-detector'
_diffrn_measurement_method '\f scans, and \w scans with \k offsets'
_diffrn_radiation_monochromator 'horizonally mounted graphite crystal'
_diffrn_radiation_source 'fine-focus sealed tube'
_diffrn_radiation_type MoK\a
_diffrn_radiation_wavelength .71073
_diffrn_reflns_av_R_equivalents .015
_diffrn_reflns_av_sigmaI/netI .032
_diffrn_reflns_limit_h_max 17
_diffrn_reflns_limit_h_min 0
_diffrn_reflns_limit_k_max 15
_diffrn_reflns_limit_k_min -16
_diffrn_reflns_limit_l_max 9
_diffrn_reflns_limit_l_min -10
_diffrn_reflns_number 5291
_diffrn_reflns_theta_full 30.02
_diffrn_reflns_theta_max 30.02
_diffrn_reflns_theta_min 2.39
_diffrn_standards_decay_% 0
_exptl_absorpt_coefficient_mu .376
_exptl_absorpt_correction_type none
_exptl_crystal_colour 'pale yellow'
_exptl_crystal_density_diffrn 1.741
_exptl_crystal_density_meas ?
_exptl_crystal_density_method 'not measured'
_exptl_crystal_description prism
_exptl_crystal_F_000 560
_exptl_crystal_size_max .3
_exptl_crystal_size_mid .2
_exptl_crystal_size_min .1
_refine_diff_density_max .30
_refine_diff_density_min -.44
_refine_ls_extinction_method none
_refine_ls_goodness_of_fit_ref 1.097
_refine_ls_hydrogen_treatment refall
_refine_ls_matrix_type full
_refine_ls_number_parameters 186
_refine_ls_number_reflns 3026
_refine_ls_number_restraints 0
_refine_ls_restrained_S_all 1.097
_refine_ls_R_factor_all .042
_refine_ls_R_factor_gt .035
_refine_ls_shift/su_max .002
_refine_ls_shift/su_mean .000
_refine_ls_structure_factor_coef Fsqd
_refine_ls_weighting_details 'w = 1/[\s^2^(Fo^2^)+(0.0318P)^2^+0.6053P] where P=(Fo^2^+2Fc^2^)/3'
_refine_ls_weighting_scheme calc
_refine_ls_wR_factor_gt .090
_refine_ls_wR_factor_ref .094
_reflns_number_gt 2606
_reflns_number_total 3026
_reflns_threshold_expression I>2\s(I)
_cod_data_source_file av1096.cif
_cod_data_source_block I
_cod_depositor_comments
;
The following automatic conversions were performed:

'_exptl_crystal_density_meas' value 'not measured' was changed to '?'
- the value is perceived as not measured.

Automatic conversion script
Id: cif_fix_values 3008 2015-01-20 13:52:24Z robertas 

The following automatic conversions were performed:

'_refine_ls_weighting_scheme' value 'calc w =
1/[\s^2^(Fo^2^)+(0.0318P)^2^+0.6053P] where P=(Fo^2^+2Fc^2^)/3' was
changed to 'calc'. New tag '_refine_ls_weighting_details' was
created. The value of the new tag was set to 'w =
1/[\s^2^(Fo^2^)+(0.0318P)^2^+0.6053P] where P=(Fo^2^+2Fc^2^)/3'.

Automatic conversion script
Id: cif_fix_values 3143 2015-03-26 13:38:13Z robertas 
;
_cod_original_sg_symbol_H-M 'P 21/c'
_cod_database_code 2012539
_cod_database_fobs_code 2012539

loop_
_symmetry_equiv_pos_as_xyz
'x, y, z'
'-x, y+1/2, -z+1/2'
'-x, -y, -z'
'x, -y-1/2, z-1/2'

loop_
_atom_site_label
_atom_site_fract_x
_atom_site_fract_y
_atom_site_fract_z
_atom_site_U_iso_or_equiv
_atom_site_adp_type
_atom_site_calc_flag
_atom_site_refinement_flags
_atom_site_occupancy
_atom_site_disorder_assembly
_atom_site_disorder_group
_atom_site_type_symbol
Na .51268(6) .68316(5) -.25367(9) .02991(16) Uani d . 1 . . Na
S .63218(3) .57656(3) .22544(5) .02100(10) Uani d . 1 . . S
O1 .58125(11) .66148(10) .08673(16) .0334(3) Uani d . 1 . . O
O2 .55192(10) .50288(10) .27538(19) .0344(3) Uani d . 1 . . O
O3 .70769(10) .62568(11) .39595(15) .0339(3) Uani d . 1 . . O
C7 .71423(13) .49101(13) .1142(2) .0241(3) Uani d . 1 . . C
H1 .6606(17) .4555(18) .005(3) .033(5) Uiso d . 1 . . H
H2 .7453(19) .4345(19) .208(3) .041(6) Uiso d . 1 . . H
O4 .68967(9) .58223(11) -.25615(16) .0295(3) Uani d . 1 . . O
H5 .698(2) .601(2) -.369(4) .049(7) Uiso d . 1 . . H
C2 .78967(12) .59583(13) -.1285(2) .0229(3) Uani d . 1 . . C
C1 .80549(12) .55308(12) .0590(2) .0227(3) Uani d . 1 . . C
C6 .90826(13) .56561(13) .1910(2) .0260(3) Uani d . 1 . . C
H6 .9210(18) .5351(18) .315(3) .036(5) Uiso d . 1 . . H
C5 .99296(13) .61849(13) .1342(2) .0271(3) Uani d . 1 . . C
C4 .97869(14) .65959(14) -.0513(3) .0311(3) Uani d . 1 . . C
H4 1.0387(19) .689(2) -.085(3) .046(6) Uiso d . 1 . . H
C3 .87651(13) .64914(14) -.1826(2) .0293(3) Uani d . 1 . . C
H3 .8617(17) .6796(18) -.314(3) .036(5) Uiso d . 1 . . H
N1 1.10174(12) .62824(13) .2711(2) .0358(3) Uani d . 1 . . N
O5 1.11698(13) .58883(14) .4319(2) .0538(4) Uani d . 1 . . O
O6 1.17458(12) .67840(15) .2188(3) .0583(4) Uani d . 1 . . O
O7 .41280(12) .82522(12) -.1144(2) .0373(3) Uani d . 1 . . O
H7 .346(3) .828(3) -.141(4) .072(9) Uiso d . 1 . . H
H8 .430(4) .888(4) -.154(6) .124(15) Uiso d . 1 . . H

loop_
_atom_site_aniso_label
_atom_site_aniso_U_11
_atom_site_aniso_U_22
_atom_site_aniso_U_33
_atom_site_aniso_U_12
_atom_site_aniso_U_13
_atom_site_aniso_U_23
Na .0338(4) .0292(3) .0269(3) .0001(3) .0083(3) .0027(2)
S .02316(18) .02339(18) .01724(16) -.00021(12) .00672(12) .00101(12)
O1 .0422(7) .0327(6) .0260(5) .0126(5) .0101(5) .0070(5)
O2 .0320(6) .0336(6) .0432(7) -.0068(5) .0200(5) .0000(5)
O3 .0387(7) .0440(7) .0190(5) -.0101(5) .0072(5) -.0069(5)
C7 .0263(7) .0244(7) .0231(6) .0015(5) .0088(6) .0009(5)
O4 .0235(5) .0456(7) .0183(5) -.0036(5) .0037(4) .0023(5)
C2 .0207(7) .0263(7) .0213(6) .0018(5) .0048(5) -.0005(5)
C1 .0224(7) .0255(7) .0212(6) .0029(5) .0075(5) -.0001(5)
C6 .0257(7) .0288(8) .0224(7) .0047(6) .0041(6) .0010(5)
C5 .0206(7) .0262(7) .0309(7) .0024(6) .0007(6) -.0027(6)
C4 .0250(7) .0310(8) .0378(8) -.0022(6) .0094(7) .0031(6)
C3 .0279(8) .0336(8) .0269(7) -.0023(6) .0082(6) .0053(6)
N1 .0262(7) .0327(8) .0425(8) .0030(6) -.0015(6) -.0043(6)
O5 .0438(8) .0631(10) .0414(8) -.0011(7) -.0121(6) .0073(7)
O6 .0259(7) .0713(11) .0701(11) -.0125(7) -.0010(7) .0078(9)
O7 .0287(7) .0392(7) .0425(7) .0061(5) .0066(5) .0044(6)

loop_
_atom_type_symbol
_atom_type_description
_atom_type_scat_dispersion_real
_atom_type_scat_dispersion_imag
_atom_type_scat_source
C C .0033 .0016 'International Tables Vol C Tables 4.2.6.8 and 6.1.1.4'
H H .0000 .0000 'International Tables Vol C Tables 4.2.6.8 and 6.1.1.4'
O O .0106 .0060 'International Tables Vol C Tables 4.2.6.8 and 6.1.1.4'
N N .0061 .0033 'International Tables Vol C Tables 4.2.6.8 and 6.1.1.4'
S S .1246 .1234 'International Tables Vol C Tables 4.2.6.8 and 6.1.1.4'
Na Na .0362 .0249 'International Tables Vol C Tables 4.2.6.8 and 6.1.1.4'

loop_
_geom_angle_atom_site_label_1
_geom_angle_atom_site_label_2
_geom_angle_atom_site_label_3
_geom_angle_site_symmetry_1
_geom_angle_site_symmetry_3
_geom_angle
_geom_angle_publ_flag
O1 Na O2 . 3_665 89.28(5) yes
O1 Na O1 . 4_575 118.95(5) yes
O2 Na O1 3_665 4_575 147.37(5) ?
O1 Na O7 . . 75.37(5) yes
O2 Na O7 3_665 . 118.81(5) ?
O1 Na O7 4_575 . 86.15(5) ?
O1 Na O4 . . 82.77(4) yes
O2 Na O4 3_665 . 80.00(5) ?
O1 Na O4 4_575 . 87.28(5) ?
O7 Na O4 . . 150.42(5) ?
O1 Na O7 . 4_575 168.52(5) yes
O2 Na O7 3_665 4_575 80.19(5) ?
O1 Na O7 4_575 4_575 72.47(4) ?
O7 Na O7 . 4_575 105.67(6) yes
O4 Na O7 . 4_575 99.72(5) ?
O1 Na S . 4_575 95.66(4) ?
O2 Na S 3_665 4_575 169.11(4) ?
O1 Na S 4_575 4_575 24.33(3) ?
O7 Na S . 4_575 71.93(4) ?
O4 Na S . 4_575 90.97(3) ?
O7 Na S 4_575 4_575 95.50(4) ?
O1 Na Na . 4_576 36.55(3) ?
O2 Na Na 3_665 4_576 111.50(4) ?
O1 Na Na 4_575 4_576 101.12(4) ?
O7 Na Na . 4_576 39.49(4) ?
O4 Na Na . 4_576 114.48(3) ?
O7 Na Na 4_575 4_576 145.06(4) ?
S Na Na 4_575 4_576 77.72(2) ?
O1 Na Na . 4_575 153.38(4) ?
O2 Na Na 3_665 4_575 114.22(4) ?
O1 Na Na 4_575 4_575 35.02(3) ?
O7 Na Na . 4_575 101.71(4) ?
O4 Na Na . 4_575 88.97(3) ?
O7 Na Na 4_575 4_575 38.08(3) ?
S Na Na 4_575 4_575 59.08(2) ?
Na Na Na 4_576 4_575 131.44(4) ?
Na O1 Na . 4_576 108.43(5) yes
Na O7 Na . 4_576 102.43(5) yes
O1 S O2 . . 113.21(8) ?
O1 S O3 . . 110.81(8) ?
O2 S O3 . . 112.29(7) ?
O1 S C7 . . 107.67(7) yes
O2 S C7 . . 105.65(7) yes
O3 S C7 . . 106.76(8) yes
O1 S Na . 4_576 44.34(5) ?
O2 S Na . 4_576 100.28(5) ?
O3 S Na . 4_576 78.69(6) ?
C7 S Na . 4_576 148.59(5) ?
S O1 Na . . 138.93(8) ?
S O1 Na . 4_576 111.33(6) ?
S O2 Na . 3_665 143.72(8) ?
C1 C7 S . . 113.17(11) yes
C1 C7 H1 . . 114.4(12) ?
S C7 H1 . . 104.8(12) ?
C1 C7 H2 . . 110.0(14) ?
S C7 H2 . . 105.9(14) ?
H1 C7 H2 . . 108.1(18) ?
C2 O4 Na . . 126.27(10) ?
C2 O4 H5 . . 106.5(16) ?
Na O4 H5 . . 101.1(17) ?
O4 C2 C3 . . 120.97(13) ?
O4 C2 C1 . . 118.38(13) ?
C3 C2 C1 . . 120.63(14) ?
C6 C1 C2 . . 118.93(14) ?
C6 C1 C7 . . 120.37(13) ?
C2 C1 C7 . . 120.66(13) ?
C5 C6 C1 . . 119.43(14) ?
C5 C6 H6 . . 120.5(13) ?
C1 C6 H6 . . 119.9(13) ?
C4 C5 C6 . . 122.11(14) ?
C4 C5 N1 . . 118.57(15) ?
C6 C5 N1 . . 119.29(14) ?
C3 C4 C5 . . 118.94(15) ?
C3 C4 H4 . . 121.9(14) ?
C5 C4 H4 . . 119.1(14) ?
C4 C3 C2 . . 119.95(15) ?
C4 C3 H3 . . 121.8(12) ?
C2 C3 H3 . . 118.2(12) ?
O5 N1 O6 . . 122.54(16) yes
O5 N1 C5 . . 119.50(16) yes
O6 N1 C5 . . 117.95(16) yes
Na O7 H7 . . 122(2) ?
Na O7 H7 4_576 . 116(2) ?
Na O7 H8 . . 106(3) ?
Na O7 H8 4_576 . 105(3) ?
H7 O7 H8 . . 103(3) ?

loop_
_geom_bond_atom_site_label_1
_geom_bond_atom_site_label_2
_geom_bond_site_symmetry_2
_geom_bond_distance
_geom_bond_publ_flag
Na O1 . 2.3756(13) yes
Na O1 4_575 2.4652(13) yes
Na O2 3_665 2.3791(14) yes
Na O4 . 2.5293(14) yes
Na O7 . 2.4804(15) yes
Na O7 4_575 2.5573(15) yes
Na S 4_575 3.2855(8) no
Na Na 4_576 3.9273(6) no
Na Na 4_575 3.9273(6) no
S C7 . 1.7842(15) yes
C7 C1 . 1.502(2) yes
S O1 . 1.4529(12) yes
S O2 . 1.4541(12) yes
S O3 . 1.4582(11) yes
S Na 4_576 3.2855(8) no
O1 Na 4_576 2.4652(13) no
O2 Na 3_665 2.3791(14) no
C7 H1 . .98(2) no
C7 H2 . .96(2) no
O4 C2 . 1.3500(18) no
O4 H5 . .87(3) no
C2 C3 . 1.401(2) no
C2 C1 . 1.403(2) no
C1 C6 . 1.388(2) no
C6 C5 . 1.386(2) no
C6 H6 . .94(2) no
C5 C4 . 1.385(2) no
N1 C5 . 1.456(2) yes
C4 C3 . 1.378(2) no
C4 H4 . .92(2) no
C3 H3 . .98(2) no
N1 O5 . 1.213(2) yes
N1 O6 . 1.231(2) yes
O7 Na 4_576 2.5573(15) no
O7 H7 . .81(3) no
O7 H8 . .86(5) no

loop_
_geom_hbond_atom_site_label_D
_geom_hbond_atom_site_label_H
_geom_hbond_atom_site_label_A
_geom_hbond_site_symmetry_A
_geom_hbond_distance_DH
_geom_hbond_distance_HA
_geom_hbond_distance_DA
_geom_hbond_angle_DHA
O4 H5 O3 1_554 .87(3) 1.74(3) 2.613(2) 174(3)
O7 H7 O6 4_475 .81(3) 2.11(3) 2.901(2) 165(3)
O7 H8 O2 4_575 .86(5) 2.17(5) 2.946(2) 151(4)
